data_2209645
loop_
_publ_author_name
'Moreno-Diaz, Hermenegilda'
'Navarrete-V\'azquez, Gabriel'
'Estrada-Soto, Samuel'
'Tlahuext, Hugo'

_publ_section_title
;
 2-(4-Methoxyphenyl)-1<i>H</i>-benzimidazole
;
_journal_coeditor_code SA2009
_journal_issue 7
_journal_name_full 'Acta Crystallographica Section E'
_journal_page_first o2601
_journal_page_last o2602
_journal_paper_doi 10.1107/S1600536806020435
_journal_volume 62
_journal_year 2006
_chemical_formula_iupac 'C14 H12 N2 O'
_chemical_formula_moiety 'C14 H12 N2 O'
_chemical_formula_sum 'C14 H12 N2 O'
_chemical_formula_weight 224.26
_chemical_melting_point 502.3
_chemical_name_common 2-(4-Methoxyphenyl)-1H-benzimidazole
_chemical_name_systematic
;
2-(4-Methoxyphenyl)-1H-benzimidazole
;
_space_group_IT_number 14
_symmetry_cell_setting monoclinic
_symmetry_space_group_name_Hall '-P 2ybc'
_symmetry_space_group_name_H-M 'P 1 21/c 1'
_atom_sites_solution_hydrogens geom
_atom_sites_solution_primary direct
_atom_sites_solution_secondary difmap
_audit_creation_method SHELXL97
_cell_angle_alpha 90.00
_cell_angle_beta 112.22(3)
_cell_angle_gamma 90.00
_cell_formula_units_Z 4
_cell_length_a 11.354(2)
_cell_length_b 10.562(2)
_cell_length_c 9.868(2)
_cell_measurement_reflns_used 81
_cell_measurement_temperature 100
_cell_measurement_theta_max 27.98
_cell_measurement_theta_min 1.94
_cell_volume 1095.5(4)
_computing_cell_refinement 'SAINT-Plus (Bruker, 2000)'
_computing_data_collection 'SMART (Bruker, 2000)'
_computing_data_reduction SAINT-Plus
_computing_molecular_graphics 'SHELXTL (Bruker, 2000)'
_computing_publication_material SHELXTL
_computing_structure_refinement 'SHELXL97 (Sheldrick, 1997)'
_computing_structure_solution 'SHELXS97 (Sheldrick, 1990)'
_diffrn_ambient_temperature 100(2)
_diffrn_measured_fraction_theta_full 0.987
_diffrn_measured_fraction_theta_max 0.987
_diffrn_measurement_device_type 'Bruker SMART CCD area-detector'
_diffrn_measurement_method '\f and \w'
_diffrn_radiation_monochromator graphite
_diffrn_radiation_source 'fine-focus sealed tube'
_diffrn_radiation_type MoK\a
_diffrn_radiation_wavelength 0.71073
_diffrn_reflns_av_R_equivalents 0.0275
_diffrn_reflns_av_sigmaI/netI 0.0338
_diffrn_reflns_limit_h_max 5
_diffrn_reflns_limit_h_min -14
_diffrn_reflns_limit_k_max 13
_diffrn_reflns_limit_k_min -12
_diffrn_reflns_limit_l_max 12
_diffrn_reflns_limit_l_min -12
_diffrn_reflns_number 5998
_diffrn_reflns_theta_full 26.50
_diffrn_reflns_theta_max 26.50
_diffrn_reflns_theta_min 1.94
_diffrn_standards_decay_% 0
_diffrn_standards_interval_count 0
_diffrn_standards_interval_time 0
_diffrn_standards_number 0
_exptl_absorpt_coefficient_mu 0.088
_exptl_absorpt_correction_type none
_exptl_crystal_colour colourless
_exptl_crystal_density_diffrn 1.360
_exptl_crystal_density_method 'not measured'
_exptl_crystal_description block
_exptl_crystal_F_000 472
_exptl_crystal_size_max 0.28
_exptl_crystal_size_mid 0.23
_exptl_crystal_size_min 0.18
_refine_diff_density_max 0.264
_refine_diff_density_min -0.294
_refine_ls_extinction_method none
_refine_ls_goodness_of_fit_ref 1.138
_refine_ls_hydrogen_treatment constr
_refine_ls_matrix_type full
_refine_ls_number_parameters 156
_refine_ls_number_reflns 2245
_refine_ls_number_restraints 1
_refine_ls_restrained_S_all 1.137
_refine_ls_R_factor_all 0.0549
_refine_ls_R_factor_gt 0.0492
_refine_ls_shift/su_max 0.000
_refine_ls_shift/su_mean 0.000
_refine_ls_structure_factor_coef Fsqd
_refine_ls_weighting_details 'calc w = 1/[\s^2^(Fo^2^)+(0.0431P)^2^+0.5933P] where P=(Fo^2^+2Fc^2^)/3'
_refine_ls_weighting_scheme calc
_refine_ls_wR_factor_gt 0.1134
_refine_ls_wR_factor_ref 0.1169
_reflns_number_gt 2033
_reflns_number_total 2245
_reflns_threshold_expression I>2\s(I)
_cod_data_source_file sa2009.cif
_cod_data_source_block I
_cod_original_sg_symbol_H-M 'P 21/c'
_cod_database_code 2209645
_cod_database_fobs_code 2209645

loop_
_symmetry_equiv_pos_as_xyz
'x, y, z'
'-x, y+1/2, -z+1/2'
'-x, -y, -z'
'x, -y-1/2, z-1/2'

loop_
_atom_site_type_symbol
_atom_site_label
_atom_site_fract_x
_atom_site_fract_y
_atom_site_fract_z
_atom_site_U_iso_or_equiv
_atom_site_adp_type
_atom_site_calc_flag
_atom_site_refinement_flags
_atom_site_occupancy
C C1 0.15935(15) 0.91320(15) 0.79747(17) 0.0153(3) Uani d . 1
C C2 0.11643(16) 1.00463(16) 0.68776(18) 0.0185(4) Uani d . 1
H H2 0.1128 0.9889 0.5935 0.022 Uiso calc R 1
C C3 0.07942(16) 1.12013(16) 0.72566(19) 0.0191(4) Uani d . 1
H H3 0.0499 1.1834 0.6553 0.023 Uiso calc R 1
C C4 0.08576(16) 1.14330(16) 0.86839(19) 0.0193(4) Uani d . 1
H H4 0.0597 1.2215 0.8902 0.023 Uiso calc R 1
C C5 0.12976(16) 1.05296(15) 0.97731(18) 0.0184(4) Uani d . 1
H H5 0.1342 1.0698 1.0717 0.022 Uiso calc R 1
C C6 0.16739(15) 0.93549(15) 0.94180(17) 0.0155(3) Uani d . 1
C C7 0.23540(15) 0.74578(15) 0.93696(17) 0.0142(3) Uani d . 1
C C8 0.28847(16) 0.61830(15) 0.97758(17) 0.0151(3) Uani d . 1
C C9 0.25118(16) 0.51959(15) 0.87640(18) 0.0178(4) Uani d . 1
H H9 0.1896 0.5343 0.7838 0.021 Uiso calc R 1
C C10 0.30433(16) 0.39983(15) 0.91132(19) 0.0190(4) Uani d . 1
H H10 0.2779 0.3345 0.8433 0.023 Uiso calc R 1
C C11 0.39753(16) 0.37876(15) 1.04915(18) 0.0175(4) Uani d . 1
C C12 0.43465(16) 0.47655(15) 1.15220(18) 0.0175(4) Uani d . 1
H H12 0.4962 0.4618 1.2448 0.021 Uiso calc R 1
C C13 0.38020(16) 0.59476(15) 1.11689(17) 0.0165(4) Uani d . 1
H H13 0.4046 0.6593 1.1862 0.020 Uiso calc R 1
C C14 0.44328(18) 0.17162(16) 0.9852(2) 0.0227(4) Uani d . 1
H H14A 0.3591 0.1368 0.9544 0.034 Uiso calc R 1
H H14B 0.5047 0.1056 1.0254 0.034 Uiso calc R 1
H H14C 0.4554 0.2089 0.9027 0.034 Uiso calc R 1
N N1 0.20305(13) 0.79120(12) 0.79831(14) 0.0153(3) Uani d D 1
H H1 0.2088 0.7513 0.7251 0.030(6) Uiso calc RD 1
N N2 0.21575(14) 0.82823(12) 1.02777(15) 0.0167(3) Uani d . 1
O O1 0.45909(12) 0.26644(11) 1.09424(13) 0.0226(3) Uani d . 1

loop_
_atom_site_aniso_label
_atom_site_aniso_U_11
_atom_site_aniso_U_22
_atom_site_aniso_U_33
_atom_site_aniso_U_12
_atom_site_aniso_U_13
_atom_site_aniso_U_23
C1 0.0125(8) 0.0175(8) 0.0162(8) -0.0011(6) 0.0059(6) -0.0018(6)
C2 0.0194(8) 0.0231(9) 0.0132(8) 0.0000(7) 0.0064(7) 0.0011(6)
C3 0.0193(8) 0.0174(8) 0.0198(9) 0.0020(7) 0.0064(7) 0.0058(6)
C4 0.0185(8) 0.0153(8) 0.0256(9) 0.0024(6) 0.0100(7) 0.0001(7)
C5 0.0235(9) 0.0182(8) 0.0158(8) 0.0005(7) 0.0102(7) -0.0008(6)
C6 0.0158(8) 0.0154(8) 0.0162(8) -0.0016(6) 0.0072(7) 0.0010(6)
C7 0.0137(7) 0.0158(8) 0.0135(8) -0.0029(6) 0.0057(6) -0.0004(6)
C8 0.0172(8) 0.0159(8) 0.0150(8) -0.0001(6) 0.0094(7) 0.0007(6)
C9 0.0185(8) 0.0196(8) 0.0142(8) 0.0002(7) 0.0049(7) -0.0002(6)
C10 0.0228(9) 0.0150(8) 0.0191(9) -0.0011(7) 0.0078(7) -0.0026(6)
C11 0.0214(9) 0.0141(8) 0.0202(9) 0.0019(6) 0.0116(7) 0.0024(6)
C12 0.0187(8) 0.0203(8) 0.0138(8) -0.0003(7) 0.0066(7) 0.0026(6)
C13 0.0204(9) 0.0171(8) 0.0147(8) -0.0022(6) 0.0095(7) -0.0011(6)
C14 0.0268(9) 0.0139(8) 0.0280(9) 0.0019(7) 0.0110(8) -0.0013(7)
N1 0.0182(7) 0.0154(7) 0.0134(7) 0.0005(5) 0.0072(6) -0.0006(5)
N2 0.0219(7) 0.0138(7) 0.0165(7) 0.0004(6) 0.0095(6) 0.0001(5)
O1 0.0310(7) 0.0151(6) 0.0206(6) 0.0059(5) 0.0086(6) 0.0022(5)

loop_
_atom_type_symbol
_atom_type_description
_atom_type_scat_dispersion_real
_atom_type_scat_dispersion_imag
_atom_type_scat_source
C C 0.0033 0.0016 'International Tables Vol C Tables 4.2.6.8 and 6.1.1.4'
H H 0.0000 0.0000 'International Tables Vol C Tables 4.2.6.8 and 6.1.1.4'
N N 0.0061 0.0033 'International Tables Vol C Tables 4.2.6.8 and 6.1.1.4'
O O 0.0106 0.0060 'International Tables Vol C Tables 4.2.6.8 and 6.1.1.4'

loop_
_geom_angle_atom_site_label_1
_geom_angle_atom_site_label_2
_geom_angle_atom_site_label_3
_geom_angle
N1 C1 C2 132.14(15)
N1 C1 C6 105.29(14)
C2 C1 C6 122.56(15)
C3 C2 C1 116.91(15)
C3 C2 H2 121.5
C1 C2 H2 121.5
C2 C3 C4 121.19(15)
C2 C3 H3 119.4
C4 C3 H3 119.4
C5 C4 C3 121.75(15)
C5 C4 H4 119.1
C3 C4 H4 119.1
C4 C5 C6 118.18(15)
C4 C5 H5 120.9
C6 C5 H5 120.9
N2 C6 C5 130.84(15)
N2 C6 C1 109.75(14)
C5 C6 C1 119.41(15)
N2 C7 N1 113.36(14)
N2 C7 C8 125.02(14)
N1 C7 C8 121.61(14)
C9 C8 C13 118.88(15)
C9 C8 C7 120.55(15)
C13 C8 C7 120.54(14)
C10 C9 C8 121.20(15)
C10 C9 H9 119.4
C8 C9 H9 119.4
C9 C10 C11 119.20(15)
C9 C10 H10 120.4
C11 C10 H10 120.4
O1 C11 C10 124.44(15)
O1 C11 C12 115.41(15)
C10 C11 C12 120.14(15)
C13 C12 C11 120.16(15)
C13 C12 H12 119.9
C11 C12 H12 119.9
C12 C13 C8 120.40(15)
C12 C13 H13 119.8
C8 C13 H13 119.8
O1 C14 H14A 109.5
O1 C14 H14B 109.5
H14A C14 H14B 109.5
O1 C14 H14C 109.5
H14A C14 H14C 109.5
H14B C14 H14C 109.5
C7 N1 C1 107.13(13)
C7 N1 H1 126.4
C1 N1 H1 126.4
C7 N2 C6 104.46(13)
C11 O1 C14 117.43(13)

loop_
_geom_bond_atom_site_label_1
_geom_bond_atom_site_label_2
_geom_bond_distance
_geom_bond_publ_flag
C1 N1 1.380(2) yes
C1 C2 1.394(2) ?
C1 C6 1.412(2) ?
C2 C3 1.387(2) ?
C2 H2 0.9300 ?
C3 C4 1.404(2) ?
C3 H3 0.9300 ?
C4 C5 1.382(2) ?
C4 H4 0.9300 ?
C5 C6 1.399(2) ?
C5 H5 0.9300 ?
C6 N2 1.397(2) yes
C7 N2 1.328(2) yes
C7 N1 1.363(2) yes
C7 C8 1.468(2) ?
C8 C9 1.394(2) ?
C8 C13 1.398(2) ?
C9 C10 1.388(2) ?
C9 H9 0.9300 ?
C10 C11 1.390(2) ?
C10 H10 0.9300 ?
C11 O1 1.363(2) yes
C11 C12 1.398(2) ?
C12 C13 1.378(2) ?
C12 H12 0.9300 ?
C13 H13 0.9300 ?
C14 O1 1.430(2) ?
C14 H14A 0.9600 ?
C14 H14B 0.9600 ?
C14 H14C 0.9600 ?
N1 H1 0.8600 ?

loop_
_geom_torsion_atom_site_label_1
_geom_torsion_atom_site_label_2
_geom_torsion_atom_site_label_3
_geom_torsion_atom_site_label_4
_geom_torsion
_geom_torsion_publ_flag
N1 C1 C2 C3 -179.65(16) ?
C6 C1 C2 C3 -0.9(2) ?
C1 C2 C3 C4 0.3(2) ?
C2 C3 C4 C5 0.5(3) ?
C3 C4 C5 C6 -0.6(3) ?
C4 C5 C6 N2 179.50(16) ?
C4 C5 C6 C1 0.0(2) ?
N1 C1 C6 N2 0.21(18) ?
C2 C1 C6 N2 -178.82(15) ?
N1 C1 C6 C5 179.80(14) ?
C2 C1 C6 C5 0.8(2) ?
N2 C7 C8 C9 148.18(17) ?
N1 C7 C8 C9 -32.9(2) yes
N2 C7 C8 C13 -33.8(2) ?
N1 C7 C8 C13 145.09(16) ?
C13 C8 C9 C10 -0.7(2) ?
C7 C8 C9 C10 177.35(15) ?
C8 C9 C10 C11 -0.8(3) ?
C9 C10 C11 O1 -177.99(16) ?
C9 C10 C11 C12 1.6(3) ?
O1 C11 C12 C13 178.73(15) ?
C10 C11 C12 C13 -0.9(2) ?
C11 C12 C13 C8 -0.6(2) ?
C9 C8 C13 C12 1.4(2) ?
C7 C8 C13 C12 -176.63(15) ?
N2 C7 N1 C1 0.36(18) ?
C8 C7 N1 C1 -178.69(14) ?
C2 C1 N1 C7 178.57(17) ?
C6 C1 N1 C7 -0.33(17) ?
N1 C7 N2 C6 -0.22(18) ?
C8 C7 N2 C6 178.79(15) ?
C5 C6 N2 C7 -179.53(17) ?
C1 C6 N2 C7 0.00(17) ?
C10 C11 O1 C14 11.6(2) yes
C12 C11 O1 C14 -167.99(15) ?

loop_
_cod_related_entry_id
_cod_related_entry_database
_cod_related_entry_code
1 ChemSpider 306596
